data_2103711
loop_
_publ_author_name
'K\'alm\'an, Alajos'
'Argay, Gyula'
'F\'abi\'an, L\'aszl\'o'
'Bern\'ath, G\'abor'
'F\"ul\"op, Ferenc'

_publ_section_title
;
 Basic forms of supramolecular self-assembly organized by parallel and
 antiparallel hydrogen bonds in the racemic crystal structures of six
 disubstituted and trisubstituted cyclopentane derivatives
;
_journal_issue 4
_journal_name_full 'Acta Crystallographica Section B'
_journal_page_first 539
_journal_page_last 550
_journal_paper_doi 10.1107/S0108768101006723
_journal_volume 57
_journal_year 2001
_chemical_formula_sum 'C10 H18 O3'
_chemical_formula_weight 186.24
_chemical_name_systematic
;
 (1S*,2R*,4R*)-4-tert-butyl-2-hydroxy-1-cyclopentanecarboxylic acid
;
_space_group_IT_number 14
_symmetry_cell_setting monoclinic
_symmetry_space_group_name_Hall '-P 2ybc'
_symmetry_space_group_name_H-M 'P 1 21/c 1'
_audit_creation_method SHELXL-97
_cell_angle_alpha 90.00
_cell_angle_beta 107.03(4)
_cell_angle_gamma 90.00
_cell_formula_units_Z 4
_cell_length_a 16.862(2)
_cell_length_b 6.1040(10)
_cell_length_c 10.519(3)
_cell_measurement_reflns_used 25
_cell_measurement_temperature 293(2)
_cell_measurement_theta_max 28.30
_cell_measurement_theta_min 24.50
_cell_volume 1035.2(4)
_computing_cell_refinement 'CAD4 Express (Enraf-Nonius, 1992)'
_computing_data_collection 'CAD4 Express (Enraf-Nonius, 1992)'
_computing_data_reduction 'XCAD4 (Harms 1996)'
_computing_molecular_graphics
;
 PLUTO in CSD(Allen F.H & Kennard O.(1993)) and PLATON(Spek A.L(1998))
;
_computing_structure_refinement 'SHELXL-97 (Sheldrick, 1997)'
_computing_structure_solution 'SHELXS-97 (Sheldrick, 1997a)'
_diffrn_ambient_temperature 293(2)
_diffrn_measured_fraction_theta_full .975
_diffrn_measured_fraction_theta_max .975
_diffrn_measurement_device_type 'Enraf-Nonius CAD4'
_diffrn_measurement_method \w--2\q
_diffrn_radiation_monochromator graphite
_diffrn_radiation_source 'fine-focus sealed tube'
_diffrn_radiation_type CuK\a
_diffrn_radiation_wavelength 1.54178
_diffrn_reflns_av_R_equivalents .0215
_diffrn_reflns_av_sigmaI/netI .0337
_diffrn_reflns_limit_h_max 21
_diffrn_reflns_limit_h_min 0
_diffrn_reflns_limit_k_max 7
_diffrn_reflns_limit_k_min 0
_diffrn_reflns_limit_l_max 12
_diffrn_reflns_limit_l_min -13
_diffrn_reflns_number 2137
_diffrn_reflns_theta_full 74.99
_diffrn_reflns_theta_max 74.99
_diffrn_reflns_theta_min 2.74
_diffrn_standards_interval_time 60
_diffrn_standards_number 3
_exptl_absorpt_coefficient_mu .704
_exptl_absorpt_correction_T_max .9374
_exptl_absorpt_correction_T_min .7913
_exptl_absorpt_correction_type psi-scan
_exptl_absorpt_process_details 'North A.C., Philips, D.C. & Mathews, F.(1968) Acta Cryst. A24, 350-359.'
_exptl_crystal_colour colourless
_exptl_crystal_density_diffrn 1.195
_exptl_crystal_density_method 'not measured'
_exptl_crystal_description block
_exptl_crystal_F_000 408
_exptl_crystal_size_max .35
_exptl_crystal_size_mid .20
_exptl_crystal_size_min .12
_refine_diff_density_max .249
_refine_diff_density_min -.241
_refine_ls_extinction_coef .0019(9)
_refine_ls_extinction_method SHELXL
_refine_ls_goodness_of_fit_ref .951
_refine_ls_hydrogen_treatment mixed
_refine_ls_matrix_type full
_refine_ls_number_parameters 125
_refine_ls_number_reflns 2084
_refine_ls_number_restraints 0
_refine_ls_restrained_S_all .951
_refine_ls_R_factor_all .0732
_refine_ls_R_factor_gt .0541
_refine_ls_shift/su_max .000
_refine_ls_shift/su_mean .000
_refine_ls_structure_factor_coef Fsqd
_refine_ls_weighting_details 'calc w=1/[\s^2^(Fo^2^)+(0.1017P)^2^+0.4219P] where P=(Fo^2^+2Fc^2^)/3'
_refine_ls_weighting_scheme calc
_refine_ls_wR_factor_ref .1688
_reflns_number_gt 1598
_reflns_number_total 2084
_reflns_threshold_expression >2sigma(I)
_cod_data_source_file de0011.cif
_cod_data_source_block 5
_cod_database_code 2103711
_cod_database_fobs_code 2103711

loop_
_symmetry_equiv_pos_as_xyz
'x, y, z'
'x, -y+1/2, z+1/2'
'-x, -y, -z'
'-x, y-1/2, -z-1/2'

loop_
_atom_site_label
_atom_site_fract_x
_atom_site_fract_y
_atom_site_fract_z
_atom_site_U_iso_or_equiv
_atom_site_adp_type
_atom_site_calc_flag
_atom_site_refinement_flags
_atom_site_occupancy
_atom_site_type_symbol
C1 .35505(10) -.0958(3) .58254(16) .0398(4) Uani d . 1 C
H1 .3505 -.2480 .5516 .052 Uiso calc R 1 H
C2 .38233(10) .0392(3) .48141(16) .0418(4) Uani d . 1 C
H2 .4286 -.0295 .4577 .054 Uiso calc R 1 H
C3 .30370(10) .0451(3) .36427(16) .0443(4) Uani d . 1 C
H3A .2980 -.0888 .3127 .058 Uiso calc R 1 H
H3B .3047 .1685 .3067 .058 Uiso calc R 1 H
C4 .23157(10) .0685(3) .42660(16) .0412(4) Uani d . 1 C
H4 .2209 .2255 .4323 .054 Uiso calc R 1 H
C5 .26735(11) -.0175(4) .57051(17) .0505(5) Uani d . 1 C
H5A .2684 .0984 .6341 .066 Uiso calc R 1 H
H5B .2339 -.1372 .5870 .066 Uiso calc R 1 H
C6 .41419(10) -.0947(2) .72128(16) .0398(4) Uani d . 1 C
C7 .14966(10) -.0382(3) .34636(18) .0455(4) Uani d . 1 C
C8 .08188(13) .0187(5) .4114(3) .0735(7) Uani d . 1 C
H8A .0971 -.0374 .5005 .096 Uiso calc R 1 H
H8B .0303 -.0457 .3609 .096 Uiso calc R 1 H
H8C .0758 .1749 .4133 .096 Uiso calc R 1 H
C9 .12460(14) .0530(4) .2045(2) .0672(6) Uani d . 1 C
H9A .1214 .2099 .2074 .087 Uiso calc R 1 H
H9B .0715 -.0052 .1558 .087 Uiso calc R 1 H
H9C .1652 .0116 .1613 .087 Uiso calc R 1 H
C10 .15631(15) -.2882(4) .3396(2) .0633(6) Uani d . 1 C
H10A .1670 -.3486 .4273 .082 Uiso calc R 1 H
H10B .2009 -.3260 .3042 .082 Uiso calc R 1 H
H10C .1052 -.3465 .2832 .082 Uiso calc R 1 H
O1 .40347(9) .2564(2) .53654(13) .0551(4) Uani d . 1 O
H1A .4067 .3406 .4775 .092(10) Uiso calc R 1 H
O2 .39432(8) -.0464(2) .81974(12) .0499(4) Uani d . 1 O
O3 .48924(8) -.1578(3) .72425(13) .0553(4) Uani d . 1 O
H3C .5182 -.1672 .8017 .072 Uiso calc R 1 H

loop_
_atom_site_aniso_label
_atom_site_aniso_U_11
_atom_site_aniso_U_22
_atom_site_aniso_U_33
_atom_site_aniso_U_12
_atom_site_aniso_U_13
_atom_site_aniso_U_23
C1 .0458(9) .0366(8) .0393(8) .0000(6) .0158(6) -.0004(6)
C2 .0389(8) .0466(9) .0418(8) -.0051(6) .0146(6) -.0009(7)
C3 .0413(9) .0524(10) .0390(8) -.0075(7) .0116(7) .0022(7)
C4 .0401(8) .0361(8) .0476(9) .0011(6) .0130(7) -.0060(6)
C5 .0420(9) .0697(12) .0429(9) -.0001(8) .0175(7) -.0028(8)
C6 .0452(8) .0302(7) .0440(8) .0015(6) .0131(7) .0045(6)
C7 .0378(8) .0484(10) .0497(9) -.0005(7) .0118(7) -.0043(7)
C8 .0407(10) .1004(19) .0809(15) .0053(10) .0201(10) -.0118(13)
C9 .0544(11) .0800(15) .0573(12) -.0032(10) .0010(9) .0064(11)
C10 .0732(13) .0489(11) .0717(13) -.0159(9) .0275(11) -.0091(9)
O1 .0626(8) .0488(8) .0475(7) -.0195(6) .0062(6) .0053(6)
O2 .0573(7) .0515(7) .0423(6) .0009(6) .0169(5) -.0008(5)
O3 .0528(7) .0614(9) .0488(7) .0201(6) .0105(6) .0044(6)

loop_
_atom_type_symbol
_atom_type_description
_atom_type_scat_dispersion_real
_atom_type_scat_dispersion_imag
_atom_type_scat_source
C C .0181 .0091 'International Tables Vol C Tables 4.2.6.8 and 6.1.1.4'
H H .0000 .0000 'International Tables Vol C Tables 4.2.6.8 and 6.1.1.4'
O O .0492 .0322 'International Tables Vol C Tables 4.2.6.8 and 6.1.1.4'

loop_
_geom_angle_atom_site_label_1
_geom_angle_atom_site_label_2
_geom_angle_atom_site_label_3
_geom_angle
C6 C1 C2 115.17(14)
C6 C1 C5 115.45(14)
C2 C1 C5 104.90(14)
O1 C2 C1 107.78(13)
O1 C2 C3 110.85(14)
C1 C2 C3 102.06(13)
C2 C3 C4 105.38(13)
C7 C4 C5 115.05(15)
C7 C4 C3 114.80(14)
C5 C4 C3 104.68(13)
C1 C5 C4 106.16(13)
O2 C6 O3 123.71(16)
O2 C6 C1 123.86(15)
O3 C6 C1 112.40(14)
C9 C7 C10 108.66(18)
C9 C7 C8 108.84(18)
C10 C7 C8 108.68(18)
C9 C7 C4 109.14(16)
C10 C7 C4 112.41(16)
C8 C7 C4 109.04(16)

loop_
_geom_bond_atom_site_label_1
_geom_bond_atom_site_label_2
_geom_bond_distance
C1 C6 1.507(2)
C1 C2 1.519(2)
C1 C5 1.524(2)
C2 O1 1.449(2)
C2 C3 1.523(2)
C3 C4 1.548(2)
C4 C7 1.537(2)
C4 C5 1.548(2)
C6 O2 1.215(2)
C6 O3 1.314(2)
C7 C9 1.532(3)
C7 C10 1.533(3)
C7 C8 1.534(3)

loop_
_geom_hbond_atom_site_label_D
_geom_hbond_atom_site_label_H
_geom_hbond_atom_site_label_A
_geom_hbond_site_symmetry_A
_geom_hbond_distance_DH
_geom_hbond_distance_HA
_geom_hbond_distance_DA
_geom_hbond_angle_DHA
O3 H3C O1 4_657 .82 1.88 2.686(2) 166.3
O1 H1A O2 2_554 .82 2.04 2.8550(19) 170.8

loop_
_geom_torsion_atom_site_label_1
_geom_torsion_atom_site_label_2
_geom_torsion_atom_site_label_3
_geom_torsion_atom_site_label_4
_geom_torsion
C6 C1 C2 O1 -51.46(18)
C5 C1 C2 O1 76.59(16)
C6 C1 C2 C3 -168.25(14)
C5 C1 C2 C3 -40.19(17)
O1 C2 C3 C4 -76.09(16)
C1 C2 C3 C4 38.46(17)
C2 C3 C4 C7 -149.25(14)
C2 C3 C4 C5 -22.15(18)
C6 C1 C5 C4 154.62(14)
C2 C1 C5 C4 26.74(18)
C7 C4 C5 C1 124.19(15)
C3 C4 C5 C1 -2.76(18)
C2 C1 C6 O2 126.22(18)
C5 C1 C6 O2 3.6(2)
C2 C1 C6 O3 -55.56(19)
C5 C1 C6 O3 -178.13(16)
C5 C4 C7 C9 -176.78(16)
C3 C4 C7 C9 -55.2(2)
C5 C4 C7 C10 -56.1(2)
C3 C4 C7 C10 65.5(2)
C5 C4 C7 C8 64.4(2)
C3 C4 C7 C8 -173.95(17)
